data_7229638
loop_
_publ_author_name
'Prohens, Rafel'
'Portell, Anna'
'Vallcorba, Oriol'
'Font-Bardia, Merc\`e'
'Bauz\'a, Antonio'
'Frontera, Antonio'

_publ_section_title
;
 Polymorphism in secondary squaramides: on the importance of
 \p-interactions involving the four membered ring
;
_journal_issue 2
_journal_name_full CrystEngComm
_journal_page_first 237
_journal_paper_doi 10.1039/C7CE01945A
_journal_volume 20
_journal_year 2018
_chemical_formula_moiety 'C12 H22 N4 O2'
_chemical_formula_sum 'C12 H22 N4 O2'
_chemical_formula_weight 254.33
_chemical_name_systematic N,N?-bis(2-(dimethylamino)ethyl)squaramide
_space_group_crystal_system monoclinic
_space_group_IT_number 14
_space_group_name_Hall '-P 2ybc'
_space_group_name_H-M_alt 'P 1 21/c 1'
_symmetry_space_group_name_Hall '-P 2ybc'
_symmetry_space_group_name_H-M 'P 1 21/c 1'
_atom_sites_solution_hydrogens geom
_audit_creation_method SHELXL-2012
_audit_update_record
;
2017-11-07 deposited with the CCDC.
2017-12-01 downloaded from the CCDC.
;
_cell_angle_alpha 90
_cell_angle_beta 97.773(2)
_cell_angle_gamma 90
_cell_formula_units_Z 4
_cell_length_a 6.0552(3)
_cell_length_b 14.4565(8)
_cell_length_c 15.8765(9)
_cell_measurement_reflns_used 9613
_cell_measurement_temperature 100(2)
_cell_measurement_theta_max 29.61
_cell_measurement_theta_min 2.82
_cell_volume 1377.01(13)
_computing_cell_refinement 'Bruker SAINT'
_computing_data_collection 'Bruker APEX2'
_computing_data_reduction 'Bruker SAINT'
_computing_molecular_graphics 'Bruker SHELXTL'
_computing_publication_material 'Bruker SHELXTL'
_computing_structure_refinement 'SHELXL-2014 (Sheldrick 2014)'
_computing_structure_solution 'SHELXS-97 (Sheldrick 2008)'
_diffrn_ambient_temperature 100(2)
_diffrn_measured_fraction_theta_full 0.998
_diffrn_measured_fraction_theta_max 0.994
_diffrn_measurement_device_type 'D8 Venture'
_diffrn_measurement_method '\f and \w scans'
_diffrn_radiation_type MoK\a
_diffrn_radiation_wavelength 0.71073
_diffrn_reflns_av_R_equivalents 0.0378
_diffrn_reflns_av_unetI/netI 0.0172
_diffrn_reflns_Laue_measured_fraction_full 0.998
_diffrn_reflns_Laue_measured_fraction_max 0.994
_diffrn_reflns_limit_h_max 7
_diffrn_reflns_limit_h_min -8
_diffrn_reflns_limit_k_max 20
_diffrn_reflns_limit_k_min -20
_diffrn_reflns_limit_l_max 22
_diffrn_reflns_limit_l_min -22
_diffrn_reflns_number 43180
_diffrn_reflns_point_group_measured_fraction_full 0.998
_diffrn_reflns_point_group_measured_fraction_max 0.994
_diffrn_reflns_theta_full 25.242
_diffrn_reflns_theta_max 29.645
_diffrn_reflns_theta_min 2.590
_diffrn_source microfocus
_exptl_absorpt_coefficient_mu 0.086
_exptl_absorpt_correction_T_max 0.7459
_exptl_absorpt_correction_T_min 0.6906
_exptl_absorpt_correction_type multi-scan
_exptl_absorpt_process_details SADABS
_exptl_crystal_colour colourless
_exptl_crystal_density_diffrn 1.227
_exptl_crystal_description prism
_exptl_crystal_F_000 552
_exptl_crystal_recrystallization_method 'Re-crystallisation from solvent: acetonitrile'
_exptl_crystal_size_max 0.270
_exptl_crystal_size_mid 0.109
_exptl_crystal_size_min 0.052
_refine_diff_density_max 0.468
_refine_diff_density_min -0.343
_refine_diff_density_rms 0.074
_refine_ls_extinction_method none
_refine_ls_goodness_of_fit_ref 1.076
_refine_ls_hydrogen_treatment constr
_refine_ls_matrix_type full
_refine_ls_number_parameters 167
_refine_ls_number_reflns 3866
_refine_ls_number_restraints 0
_refine_ls_restrained_S_all 1.076
_refine_ls_R_factor_all 0.0531
_refine_ls_R_factor_gt 0.0445
_refine_ls_shift/su_max 0.000
_refine_ls_shift/su_mean 0.000
_refine_ls_structure_factor_coef Fsqd
_refine_ls_weighting_details
; 
 w=1/[\s^2^(Fo^2^)+(0.0585P)^2^+0.6591P] 
 where P=(Fo^2^+2Fc^2^)/3 
;
_refine_ls_weighting_scheme calc
_refine_ls_wR_factor_gt 0.1136
_refine_ls_wR_factor_ref 0.1215
_reflns_Friedel_coverage 0.000
_reflns_number_gt 3330
_reflns_number_total 3866
_reflns_threshold_expression 'I > 2\s(I)'
_cod_data_source_file c7ce01945a2.cif
_cod_data_source_block mo_023tb167_0m
_cod_depositor_comments 'Adding full bibliography for 7229635--7229638.cif.'
_cod_database_code 7229638
_shelx_space_group_comment
; 
The symmetry employed for this shelxl refinement is uniquely defined 
by the following loop, which should always be used as a source of 
symmetry information in preference to the above space-group names. 
They are only intended as comments. 
;
_shelxl_version_number 2012-9

loop_
_space_group_symop_operation_xyz
'x, y, z'
'-x, y+1/2, -z+1/2'
'-x, -y, -z'
'x, -y-1/2, z-1/2'

loop_
_atom_site_label
_atom_site_type_symbol
_atom_site_fract_x
_atom_site_fract_y
_atom_site_fract_z
_atom_site_U_iso_or_equiv
_atom_site_adp_type
_atom_site_occupancy
_atom_site_site_symmetry_order
_atom_site_calc_flag
_atom_site_refinement_flags_posn
_atom_site_refinement_flags_adp
O1 O 1.26304(12) 0.37742(6) 0.51414(5) 0.01685(17) Uani 1 1 d . .
O2 O 1.19026(12) 0.45754(6) 0.32040(5) 0.01802(18) Uani 1 1 d . .
N1 N 0.67884(15) 0.64591(7) 0.16413(6) 0.0175(2) Uani 1 1 d . .
N2 N 0.65038(15) 0.45421(6) 0.32082(6) 0.01471(19) Uani 1 1 d . .
H5N H 0.5164 0.4432 0.3341 0.018 Uiso 1 1 calc R U
N3 N 0.72329(14) 0.37569(6) 0.51510(6) 0.01335(18) Uani 1 1 d . .
H4N H 0.5811 0.3898 0.5032 0.016 Uiso 1 1 calc R U
N4 N 0.87091(15) 0.17655(7) 0.53440(6) 0.0174(2) Uani 1 1 d . .
C1 C 0.9182(2) 0.66381(9) 0.17306(8) 0.0251(3) Uani 1 1 d . .
H1A H 0.9564 0.6907 0.1202 0.038 Uiso 1 1 calc R U
H1B H 0.9996 0.6056 0.1849 0.038 Uiso 1 1 calc R U
H1C H 0.9592 0.7071 0.2200 0.038 Uiso 1 1 calc R U
C2 C 0.61715(18) 0.59924(8) 0.23902(7) 0.0160(2) Uani 1 1 d . .
H2A H 0.4553 0.6070 0.2405 0.019 Uiso 1 1 calc R U
H2B H 0.6974 0.6282 0.2908 0.019 Uiso 1 1 calc R U
C3 C 0.67288(18) 0.49636(7) 0.23872(7) 0.0154(2) Uani 1 1 d . .
H3A H 0.5715 0.4650 0.1934 0.018 Uiso 1 1 calc R U
H3B H 0.8275 0.4881 0.2262 0.018 Uiso 1 1 calc R U
C4 C 0.82692(16) 0.43229(7) 0.37544(7) 0.0125(2) Uani 1 1 d . .
C5 C 0.85843(16) 0.39664(7) 0.45967(7) 0.0121(2) Uani 1 1 d . .
C6 C 0.80049(17) 0.32986(7) 0.59570(7) 0.0148(2) Uani 1 1 d . .
H6A H 0.7291 0.3591 0.6416 0.018 Uiso 1 1 calc R U
H6B H 0.9637 0.3380 0.6095 0.018 Uiso 1 1 calc R U
C7 C 0.74556(18) 0.22698(8) 0.59185(7) 0.0168(2) Uani 1 1 d . .
H7A H 0.7788 0.2003 0.6496 0.020 Uiso 1 1 calc R U
H7B H 0.5841 0.2190 0.5728 0.020 Uiso 1 1 calc R U
C8 C 0.7622(2) 0.08931(8) 0.50734(8) 0.0229(2) Uani 1 1 d . .
H8A H 0.7603 0.0489 0.5568 0.034 Uiso 1 1 calc R U
H8B H 0.8444 0.0591 0.4659 0.034 Uiso 1 1 calc R U
H8C H 0.6089 0.1015 0.4812 0.034 Uiso 1 1 calc R U
C9 C 1.0998(2) 0.15964(9) 0.57351(9) 0.0254(3) Uani 1 1 d . .
H9A H 1.1725 0.2187 0.5899 0.038 Uiso 1 1 calc R U
H9B H 1.1816 0.1280 0.5328 0.038 Uiso 1 1 calc R U
H9C H 1.0987 0.1209 0.6241 0.038 Uiso 1 1 calc R U
C10 C 1.10110(16) 0.39724(7) 0.46125(7) 0.0133(2) Uani 1 1 d . .
C11 C 1.06792(16) 0.43411(7) 0.37287(7) 0.0134(2) Uani 1 1 d . .
C12 C 0.5591(2) 0.73326(9) 0.15076(9) 0.0273(3) Uani 1 1 d . .
H12A H 0.5963 0.7729 0.2007 0.041 Uiso 1 1 calc R U
H12B H 0.3983 0.7213 0.1420 0.041 Uiso 1 1 calc R U
H12C H 0.6021 0.7643 0.1006 0.041 Uiso 1 1 calc R U

loop_
_atom_site_aniso_label
_atom_site_aniso_U_11
_atom_site_aniso_U_22
_atom_site_aniso_U_33
_atom_site_aniso_U_23
_atom_site_aniso_U_13
_atom_site_aniso_U_12
O1 0.0096(3) 0.0217(4) 0.0188(4) 0.0013(3) 0.0000(3) 0.0012(3)
O2 0.0118(3) 0.0227(4) 0.0204(4) 0.0034(3) 0.0054(3) 0.0002(3)
N1 0.0160(4) 0.0193(4) 0.0168(4) 0.0053(3) 0.0003(3) -0.0013(3)
N2 0.0099(4) 0.0172(4) 0.0171(4) 0.0043(3) 0.0019(3) 0.0002(3)
N3 0.0090(4) 0.0157(4) 0.0154(4) 0.0018(3) 0.0016(3) 0.0005(3)
N4 0.0146(4) 0.0153(4) 0.0224(5) -0.0002(3) 0.0026(3) 0.0010(3)
C1 0.0187(5) 0.0311(6) 0.0254(6) 0.0069(5) 0.0031(4) -0.0051(5)
C2 0.0156(5) 0.0167(5) 0.0160(5) 0.0021(4) 0.0037(4) 0.0011(4)
C3 0.0152(5) 0.0166(5) 0.0146(5) 0.0026(4) 0.0029(4) 0.0010(4)
C4 0.0108(4) 0.0103(4) 0.0167(5) -0.0005(3) 0.0026(4) -0.0003(3)
C5 0.0100(4) 0.0104(4) 0.0157(5) -0.0010(3) 0.0009(3) 0.0003(3)
C6 0.0145(5) 0.0163(5) 0.0136(5) 0.0010(4) 0.0019(4) 0.0003(4)
C7 0.0158(5) 0.0168(5) 0.0183(5) 0.0027(4) 0.0041(4) -0.0006(4)
C8 0.0252(6) 0.0167(5) 0.0262(6) -0.0017(4) 0.0018(5) -0.0008(4)
C9 0.0165(5) 0.0222(6) 0.0366(7) -0.0002(5) 0.0007(5) 0.0040(4)
C10 0.0100(4) 0.0121(4) 0.0180(5) -0.0015(4) 0.0027(4) -0.0001(3)
C11 0.0096(4) 0.0124(4) 0.0183(5) -0.0004(4) 0.0020(4) 0.0004(3)
C12 0.0269(6) 0.0206(6) 0.0328(7) 0.0104(5) -0.0017(5) 0.0013(5)

loop_
_atom_type_symbol
_atom_type_description
_atom_type_scat_dispersion_real
_atom_type_scat_dispersion_imag
_atom_type_scat_source
C C 0.0033 0.0016 'International Tables Vol C Tables 4.2.6.8 and 6.1.1.4'
H H 0.0000 0.0000 'International Tables Vol C Tables 4.2.6.8 and 6.1.1.4'
N N 0.0061 0.0033 'International Tables Vol C Tables 4.2.6.8 and 6.1.1.4'
O O 0.0106 0.0060 'International Tables Vol C Tables 4.2.6.8 and 6.1.1.4'

loop_
_geom_angle_atom_site_label_1
_geom_angle_atom_site_label_2
_geom_angle_atom_site_label_3
_geom_angle
C12 N1 C2 110.01(9)
C12 N1 C1 109.18(10)
C2 N1 C1 111.28(9)
C4 N2 C3 121.38(9)
C4 N2 H5N 119.3
C3 N2 H5N 119.3
C5 N3 C6 122.43(9)
C5 N3 H4N 118.8
C6 N3 H4N 118.8
C7 N4 C8 111.33(9)
C7 N4 C9 111.22(9)
C8 N4 C9 110.16(9)
N1 C1 H1A 109.5
N1 C1 H1B 109.5
H1A C1 H1B 109.5
N1 C1 H1C 109.5
H1A C1 H1C 109.5
H1B C1 H1C 109.5
N1 C2 C3 111.54(9)
N1 C2 H2A 109.3
C3 C2 H2A 109.3
N1 C2 H2B 109.3
C3 C2 H2B 109.3
H2A C2 H2B 108.0
N2 C3 C2 110.87(9)
N2 C3 H3A 109.5
C2 C3 H3A 109.5
N2 C3 H3B 109.5
C2 C3 H3B 109.5
H3A C3 H3B 108.1
N2 C4 C5 134.29(9)
N2 C4 C11 134.26(10)
C5 C4 C11 91.45(8)
N3 C5 C4 134.12(9)
N3 C5 C10 134.63(10)
C4 C5 C10 91.18(8)
N3 C6 C7 111.43(9)
N3 C6 H6A 109.3
C7 C6 H6A 109.3
N3 C6 H6B 109.3
C7 C6 H6B 109.3
H6A C6 H6B 108.0
N4 C7 C6 112.58(9)
N4 C7 H7A 109.1
C6 C7 H7A 109.1
N4 C7 H7B 109.1
C6 C7 H7B 109.1
H7A C7 H7B 107.8
N4 C8 H8A 109.5
N4 C8 H8B 109.5
H8A C8 H8B 109.5
N4 C8 H8C 109.5
H8A C8 H8C 109.5
H8B C8 H8C 109.5
N4 C9 H9A 109.5
N4 C9 H9B 109.5
H9A C9 H9B 109.5
N4 C9 H9C 109.5
H9A C9 H9C 109.5
H9B C9 H9C 109.5
O1 C10 C5 135.38(10)
O1 C10 C11 135.82(10)
C5 C10 C11 88.79(8)
O2 C11 C4 135.59(10)
O2 C11 C10 135.82(9)
C4 C11 C10 88.58(8)
N1 C12 H12A 109.5
N1 C12 H12B 109.5
H12A C12 H12B 109.5
N1 C12 H12C 109.5
H12A C12 H12C 109.5
H12B C12 H12C 109.5

loop_
_geom_bond_atom_site_label_1
_geom_bond_atom_site_label_2
_geom_bond_distance
O1 C10 1.2354(13)
O2 C11 1.2346(13)
N1 C12 1.4574(15)
N1 C2 1.4589(14)
N1 C1 1.4602(15)
N2 C4 1.3207(13)
N2 C3 1.4619(13)
N2 H5N 0.8800
N3 C5 1.3155(13)
N3 C6 1.4606(13)
N3 H4N 0.8800
N4 C7 1.4584(14)
N4 C8 1.4600(15)
N4 C9 1.4604(15)
C1 H1A 0.9800
C1 H1B 0.9800
C1 H1C 0.9800
C2 C3 1.5253(15)
C2 H2A 0.9900
C2 H2B 0.9900
C3 H3A 0.9900
C3 H3B 0.9900
C4 C5 1.4216(14)
C4 C11 1.4656(14)
C5 C10 1.4663(14)
C6 C7 1.5233(15)
C6 H6A 0.9900
C6 H6B 0.9900
C7 H7A 0.9900
C7 H7B 0.9900
C8 H8A 0.9800
C8 H8B 0.9800
C8 H8C 0.9800
C9 H9A 0.9800
C9 H9B 0.9800
C9 H9C 0.9800
C10 C11 1.4889(15)
C12 H12A 0.9800
C12 H12B 0.9800
C12 H12C 0.9800

loop_
_geom_torsion_atom_site_label_1
_geom_torsion_atom_site_label_2
_geom_torsion_atom_site_label_3
_geom_torsion_atom_site_label_4
_geom_torsion
C12 N1 C2 C3 160.67(9)
C1 N1 C2 C3 -78.19(12)
C4 N2 C3 C2 -104.98(11)
N1 C2 C3 N2 169.17(8)
C3 N2 C4 C5 175.67(11)
C3 N2 C4 C11 -5.14(18)
C6 N3 C5 C4 173.12(11)
C6 N3 C5 C10 -10.69(18)
N2 C4 C5 N3 -3.0(2)
C11 C4 C5 N3 177.56(12)
N2 C4 C5 C10 179.69(12)
C11 C4 C5 C10 0.28(8)
C5 N3 C6 C7 -101.31(11)
C8 N4 C7 C6 -158.95(9)
C9 N4 C7 C6 77.79(12)
N3 C6 C7 N4 67.46(11)
N3 C5 C10 O1 1.1(2)
C4 C5 C10 O1 178.37(13)
N3 C5 C10 C11 -177.53(12)
C4 C5 C10 C11 -0.27(8)
N2 C4 C11 O2 1.3(2)
C5 C4 C11 O2 -179.30(13)
N2 C4 C11 C10 -179.69(12)
C5 C4 C11 C10 -0.27(8)
O1 C10 C11 O2 0.7(2)
C5 C10 C11 O2 179.29(13)
O1 C10 C11 C4 -178.37(13)
C5 C10 C11 C4 0.26(8)
